data_2217091
loop_
_publ_author_name
'Nawazish Ali, Syed'
'Begum, Sabira'
'Winnik, Mitchell A.'
'Lough, Alan J.'

_publ_section_title
;
 <i>trans</i>-Cyclohexane-1,4-diyl bis(4-nitrophenyl) dicarbonate
;
_journal_coeditor_code HB2675
_journal_issue 1
_journal_name_full 'Acta Crystallographica Section E'
_journal_page_first o282
_journal_page_last o282
_journal_paper_doi 10.1107/S1600536807066007
_journal_volume 64
_journal_year 2008
_chemical_formula_iupac 'C20 H18 N2 O10'
_chemical_formula_moiety 'C20 H18 N2 O10'
_chemical_formula_sum 'C20 H18 N2 O10'
_chemical_formula_weight 446.36
_chemical_name_systematic
;
trans-Cyclohexane-1,4-diyl bis(4-nitrophenyl) dicarbonate
;
_space_group_IT_number 2
_symmetry_cell_setting triclinic
_symmetry_space_group_name_Hall '-P 1'
_symmetry_space_group_name_H-M 'P -1'
_atom_sites_solution_hydrogens geom
_atom_sites_solution_primary direct
_atom_sites_solution_secondary difmap
_cell_angle_alpha 63.201(8)
_cell_angle_beta 87.254(10)
_cell_angle_gamma 82.310(7)
_cell_formula_units_Z 2
_cell_length_a 7.6804(14)
_cell_length_b 11.6548(18)
_cell_length_c 12.3092(11)
_cell_measurement_reflns_used 7088
_cell_measurement_temperature 150.0(10)
_cell_measurement_theta_max 25.2
_cell_measurement_theta_min 2.7
_cell_volume 974.6(3)
_computing_cell_refinement 'DENZO-SMN (Otwinowski & Minor, 1997)'
_computing_data_collection 'COLLECT (Nonius, 2002)'
_computing_data_reduction 'DENZO-SMN (Otwinowski & Minor, 1997)'
_computing_molecular_graphics 'PLATON (Spek, 2003)'
_computing_publication_material 'SHELXTL/PC (Sheldrick, 2001)'
_computing_structure_refinement 'SHELXTL/PC (Sheldrick, 2001)'
_computing_structure_solution 'SIR92 (Altomare <i>et al.</i>,  1994)'
_diffrn_ambient_temperature 150(2)
_diffrn_detector_area_resol_mean 9
_diffrn_measured_fraction_theta_full 0.956
_diffrn_measured_fraction_theta_max 0.956
_diffrn_measurement_device_type 'Nonius KappaCCD'
_diffrn_measurement_method '\f scans and \w scans with \k offsets'
_diffrn_radiation_monochromator graphite
_diffrn_radiation_source 'fine-focus sealed tube'
_diffrn_radiation_type MoK\a
_diffrn_radiation_wavelength 0.71073
_diffrn_reflns_av_R_equivalents 0.0796
_diffrn_reflns_av_sigmaI/netI 0.1126
_diffrn_reflns_limit_h_max 9
_diffrn_reflns_limit_h_min -9
_diffrn_reflns_limit_k_max 13
_diffrn_reflns_limit_k_min -12
_diffrn_reflns_limit_l_max 14
_diffrn_reflns_limit_l_min -14
_diffrn_reflns_number 7088
_diffrn_reflns_theta_full 25.22
_diffrn_reflns_theta_max 25.22
_diffrn_reflns_theta_min 2.68
_diffrn_standards_number 0
_exptl_absorpt_coefficient_mu 0.124
_exptl_absorpt_correction_T_max 0.996
_exptl_absorpt_correction_T_min 0.768
_exptl_absorpt_correction_type multi-scan
_exptl_absorpt_process_details
;
(SORTAV; Blessing, 1995)
;
_exptl_crystal_colour 'pale yellow'
_exptl_crystal_density_diffrn 1.521
_exptl_crystal_density_method 'not measured'
_exptl_crystal_description plate
_exptl_crystal_F_000 464
_exptl_crystal_size_max 0.22
_exptl_crystal_size_mid 0.20
_exptl_crystal_size_min 0.08
_refine_diff_density_max 0.301
_refine_diff_density_min -0.267
_refine_ls_extinction_method none
_refine_ls_goodness_of_fit_ref 0.962
_refine_ls_hydrogen_treatment constr
_refine_ls_matrix_type full
_refine_ls_number_parameters 289
_refine_ls_number_reflns 3355
_refine_ls_number_restraints 0
_refine_ls_restrained_S_all 0.962
_refine_ls_R_factor_all 0.1518
_refine_ls_R_factor_gt 0.0627
_refine_ls_shift/su_max 0.000
_refine_ls_shift/su_mean 0.000
_refine_ls_structure_factor_coef Fsqd
_refine_ls_weighting_details 'calc w=1/[\s^2^(Fo^2^)+(0.0923P)^2^] where P=(Fo^2^+2Fc^2^)/3'
_refine_ls_weighting_scheme calc
_refine_ls_wR_factor_gt 0.1466
_refine_ls_wR_factor_ref 0.1904
_reflns_number_gt 1633
_reflns_number_total 3355
_reflns_threshold_expression I>2\s(I)
_cod_data_source_file hb2675.cif
_cod_data_source_block I
_cod_depositor_comments
;
The following automatic conversions were performed:
'_symmetry_cell_setting' value 'Triclinic' changed to 'triclinic'
according to '/home/saulius/struct/CIF-dictionaries/cif_core.dic'
dictionary named 'cif_core.dic' version 2.4.1 from 2010-06-29.

Automatic conversion script
Id: cif_fix_enum 1527 2010-12-29 10:47:43Z saulius 

The following automatic conversions were performed:

'_symmetry_cell_setting' value 'Triclinic' changed to 'triclinic'
according to /home/saulius/struct/CIF-dictionaries/cif_core.dic
dictionary named 'cif_core.dic' version 2.4.1 from 2010-06-29.

Automatic conversion script
Id: cif_fix_values 1715 2011-07-08 13:25:40Z adriana 
;
_cod_database_code 2217091
_cod_database_fobs_code 2217091

loop_
_symmetry_equiv_pos_as_xyz
'x, y, z'
'-x, -y, -z'

loop_
_atom_site_type_symbol
_atom_site_label
_atom_site_fract_x
_atom_site_fract_y
_atom_site_fract_z
_atom_site_U_iso_or_equiv
_atom_site_adp_type
_atom_site_calc_flag
_atom_site_refinement_flags
_atom_site_occupancy
O O1A 0.1429(4) 0.0985(3) 0.2676(2) 0.0517(8) Uani d . 1
O O2A 0.4182(4) -0.0092(3) 0.2921(2) 0.0504(8) Uani d . 1
O O3A 0.3173(4) 0.1684(3) 0.1182(2) 0.0524(8) Uani d . 1
O O4A 0.9007(4) 0.1716(3) -0.2527(3) 0.0685(10) Uani d . 1
O O5A 1.0631(5) 0.1300(3) -0.0977(3) 0.0690(10) Uani d . 1
N N1A 0.9198(6) 0.1542(3) -0.1481(4) 0.0498(10) Uani d . 1
C C1A -0.1660(6) -0.0576(4) 0.5216(3) 0.0495(12) Uani d . 1
H H1A1 -0.1245 -0.1509 0.5502 0.059 Uiso calc R 1
H H1A2 -0.2960 -0.0463 0.5211 0.059 Uiso calc R 1
C C2A -0.1003(6) 0.0194(4) 0.3939(3) 0.0513(12) Uani d . 1
H H2A1 -0.1389 -0.0145 0.3396 0.062 Uiso calc R 1
H H2A2 -0.1520 0.1112 0.3624 0.062 Uiso calc R 1
C C3A 0.0979(6) 0.0112(4) 0.3927(3) 0.0474(12) Uani d . 1
H H3A 0.1518 -0.0796 0.4145 0.057 Uiso calc R 1
C C4A 0.3057(6) 0.0763(4) 0.2341(4) 0.0453(11) Uani d . 1
C C5A 0.4739(6) 0.1635(4) 0.0559(3) 0.0409(11) Uani d . 1
C C6A 0.6345(6) 0.1517(4) 0.1054(4) 0.0476(12) Uani d . 1
H H6AA 0.6442 0.1459 0.1844 0.057 Uiso calc R 1
C C7A 0.7824(6) 0.1483(4) 0.0383(4) 0.0478(11) Uani d . 1
H H7AA 0.8962 0.1381 0.0709 0.057 Uiso calc R 1
C C8A 0.7621(6) 0.1599(4) -0.0766(3) 0.0402(10) Uani d . 1
C C9A 0.6019(6) 0.1746(4) -0.1267(3) 0.0459(11) Uani d . 1
H H9AA 0.5926 0.1831 -0.2068 0.055 Uiso calc R 1
C C10A 0.4527(6) 0.1771(4) -0.0601(3) 0.0455(11) Uani d . 1
H H10A 0.3391 0.1878 -0.0932 0.055 Uiso calc R 1
O O1B 0.9940(4) 0.5357(3) 0.1688(2) 0.0493(8) Uani d . 1
O O2B 0.9203(4) 0.3799(3) 0.3498(2) 0.0568(9) Uani d . 1
O O3B 0.8673(4) 0.5951(3) 0.2963(2) 0.0486(8) Uani d . 1
O O4B 0.4719(5) 0.5191(3) 0.7792(3) 0.0708(11) Uani d . 1
O O5B 0.4665(5) 0.7279(4) 0.6849(3) 0.0731(11) Uani d . 1
N N1B 0.5072(5) 0.6198(4) 0.6918(3) 0.0527(10) Uani d . 1
C C1B 0.8165(6) 0.4921(4) -0.0214(4) 0.0507(12) Uani d . 1
H H1B1 0.7325 0.4509 -0.0465 0.061 Uiso calc R 1
H H1B2 0.7480 0.5565 0.0008 0.061 Uiso calc R 1
C C2B 0.9217(6) 0.3884(4) 0.0905(3) 0.0500(12) Uani d . 1
H H2B1 0.8409 0.3535 0.1597 0.060 Uiso calc R 1
H H2B2 0.9730 0.3162 0.0728 0.060 Uiso calc R 1
C C3B 1.0669(6) 0.4393(4) 0.1269(3) 0.0497(12) Uani d . 1
H H3B 1.1392 0.3659 0.1938 0.060 Uiso calc R 1
C C4B 0.9251(6) 0.4897(4) 0.2793(4) 0.0474(11) Uani d . 1
C C5B 0.7791(6) 0.5888(4) 0.4005(3) 0.0425(11) Uani d . 1
C C6B 0.7732(6) 0.4775(4) 0.5097(3) 0.0457(11) Uani d . 1
H H6BA 0.8299 0.3960 0.5189 0.055 Uiso calc R 1
C C7B 0.6813(6) 0.4894(4) 0.6054(4) 0.0473(11) Uani d . 1
H H7BA 0.6735 0.4149 0.6810 0.057 Uiso calc R 1
C C8B 0.6022(6) 0.6085(4) 0.5905(3) 0.0412(10) Uani d . 1
C C9B 0.6109(6) 0.7178(4) 0.4819(3) 0.0439(11) Uani d . 1
H H9BA 0.5554 0.7996 0.4727 0.053 Uiso calc R 1
C C10B 0.7007(6) 0.7072(4) 0.3872(3) 0.0405(10) Uani d . 1
H H10B 0.7085 0.7822 0.3120 0.049 Uiso calc R 1

loop_
_atom_site_aniso_label
_atom_site_aniso_U_11
_atom_site_aniso_U_22
_atom_site_aniso_U_33
_atom_site_aniso_U_12
_atom_site_aniso_U_13
_atom_site_aniso_U_23
O1A 0.052(2) 0.0532(18) 0.0391(16) 0.0002(15) 0.0040(14) -0.0132(14)
O2A 0.052(2) 0.0445(17) 0.0441(16) 0.0074(16) -0.0042(15) -0.0133(13)
O3A 0.055(2) 0.0517(17) 0.0347(16) 0.0048(15) 0.0035(14) -0.0093(14)
O4A 0.061(3) 0.087(2) 0.072(2) -0.0174(19) 0.0189(18) -0.048(2)
O5A 0.045(2) 0.064(2) 0.078(2) -0.0100(18) 0.0049(19) -0.0146(17)
N1A 0.047(3) 0.040(2) 0.059(3) -0.0088(19) 0.004(2) -0.0180(18)
C1A 0.051(3) 0.052(3) 0.045(2) -0.015(2) 0.003(2) -0.019(2)
C2A 0.056(3) 0.062(3) 0.039(2) -0.008(2) -0.001(2) -0.025(2)
C3A 0.055(3) 0.051(3) 0.036(2) -0.007(2) 0.001(2) -0.019(2)
C4A 0.049(3) 0.046(3) 0.044(3) -0.006(2) 0.008(2) -0.025(2)
C5A 0.043(3) 0.035(2) 0.041(2) -0.003(2) 0.010(2) -0.0155(18)
C6A 0.055(3) 0.048(3) 0.042(2) -0.003(2) -0.007(2) -0.022(2)
C7A 0.043(3) 0.048(3) 0.052(3) -0.007(2) -0.005(2) -0.021(2)
C8A 0.042(3) 0.032(2) 0.044(2) -0.0007(19) 0.002(2) -0.0166(18)
C9A 0.054(3) 0.045(2) 0.035(2) -0.010(2) -0.001(2) -0.0141(19)
C10A 0.040(3) 0.050(3) 0.039(2) -0.008(2) 0.000(2) -0.0126(19)
O1B 0.059(2) 0.0453(16) 0.0435(17) -0.0044(15) 0.0073(14) -0.0209(13)
O2B 0.079(3) 0.0435(19) 0.0430(17) -0.0046(16) 0.0087(15) -0.0169(15)
O3B 0.063(2) 0.0411(17) 0.0404(16) -0.0016(15) 0.0082(14) -0.0194(13)
O4B 0.077(3) 0.075(2) 0.0455(19) -0.004(2) 0.0170(17) -0.0174(17)
O5B 0.084(3) 0.072(2) 0.079(2) -0.009(2) 0.0228(19) -0.050(2)
N1B 0.048(3) 0.064(3) 0.048(2) -0.003(2) 0.0061(18) -0.029(2)
C1B 0.051(3) 0.049(3) 0.054(3) -0.002(2) 0.005(2) -0.027(2)
C2B 0.066(3) 0.045(3) 0.042(2) -0.009(2) 0.009(2) -0.022(2)
C3B 0.066(3) 0.042(2) 0.042(2) -0.003(2) 0.004(2) -0.021(2)
C4B 0.060(3) 0.043(3) 0.036(2) -0.008(2) -0.001(2) -0.014(2)
C5B 0.046(3) 0.047(3) 0.035(2) -0.007(2) -0.0012(19) -0.0187(19)
C6B 0.048(3) 0.039(2) 0.051(3) 0.002(2) 0.000(2) -0.022(2)
C7B 0.048(3) 0.047(3) 0.041(2) -0.008(2) 0.001(2) -0.015(2)
C8B 0.038(3) 0.046(3) 0.040(2) -0.005(2) 0.0024(19) -0.020(2)
C9B 0.043(3) 0.043(2) 0.050(3) -0.003(2) -0.003(2) -0.025(2)
C10B 0.045(3) 0.041(2) 0.037(2) -0.010(2) 0.0005(19) -0.0180(19)

loop_
_atom_type_symbol
_atom_type_description
_atom_type_scat_dispersion_real
_atom_type_scat_dispersion_imag
_atom_type_scat_source
C C 0.0033 0.0016 'International Tables Vol C Tables 4.2.6.8 and 6.1.1.4'
H H 0.0000 0.0000 'International Tables Vol C Tables 4.2.6.8 and 6.1.1.4'
N N 0.0061 0.0033 'International Tables Vol C Tables 4.2.6.8 and 6.1.1.4'
O O 0.0106 0.0060 'International Tables Vol C Tables 4.2.6.8 and 6.1.1.4'

loop_
_geom_angle_atom_site_label_1
_geom_angle_atom_site_label_2
_geom_angle_atom_site_label_3
_geom_angle_site_symmetry_1
_geom_angle_site_symmetry_3
_geom_angle
C4A O1A C3A . . 116.0(3)
C4A O3A C5A . . 118.0(3)
O4A N1A O5A . . 123.8(4)
O4A N1A C8A . . 118.7(4)
O5A N1A C8A . . 117.5(4)
C2A C1A C3A . 2_556 109.7(3)
C2A C1A H1A1 . . 109.7
C3A C1A H1A1 2_556 . 109.7
C2A C1A H1A2 . . 109.7
C3A C1A H1A2 2_556 . 109.7
H1A1 C1A H1A2 . . 108.2
C3A C2A C1A . . 111.1(3)
C3A C2A H2A1 . . 109.4
C1A C2A H2A1 . . 109.4
C3A C2A H2A2 . . 109.4
C1A C2A H2A2 . . 109.4
H2A1 C2A H2A2 . . 108.0
O1A C3A C2A . . 105.7(3)
O1A C3A C1A . 2_556 108.5(3)
C2A C3A C1A . 2_556 111.9(4)
O1A C3A H3A . . 110.2
C2A C3A H3A . . 110.2
C1A C3A H3A 2_556 . 110.2
O2A C4A O1A . . 127.8(4)
O2A C4A O3A . . 126.7(4)
O1A C4A O3A . . 105.5(4)
C6A C5A C10A . . 122.8(4)
C6A C5A O3A . . 122.0(4)
C10A C5A O3A . . 115.1(4)
C5A C6A C7A . . 118.6(4)
C5A C6A H6AA . . 120.7
C7A C6A H6AA . . 120.7
C8A C7A C6A . . 118.8(4)
C8A C7A H7AA . . 120.6
C6A C7A H7AA . . 120.6
C9A C8A C7A . . 122.5(4)
C9A C8A N1A . . 118.4(4)
C7A C8A N1A . . 119.0(4)
C8A C9A C10A . . 119.3(4)
C8A C9A H9AA . . 120.3
C10A C9A H9AA . . 120.3
C5A C10A C9A . . 117.9(4)
C5A C10A H10A . . 121.0
C9A C10A H10A . . 121.0
C4B O1B C3B . . 116.4(3)
C4B O3B C5B . . 123.4(3)
O5B N1B O4B . . 123.8(4)
O5B N1B C8B . . 118.3(4)
O4B N1B C8B . . 117.8(4)
C3B C1B C2B 2_765 . 112.3(4)
C3B C1B H1B1 2_765 . 109.1
C2B C1B H1B1 . . 109.1
C3B C1B H1B2 2_765 . 109.1
C2B C1B H1B2 . . 109.1
H1B1 C1B H1B2 . . 107.9
C3B C2B C1B . . 112.9(4)
C3B C2B H2B1 . . 109.0
C1B C2B H2B1 . . 109.0
C3B C2B H2B2 . . 109.0
C1B C2B H2B2 . . 109.0
H2B1 C2B H2B2 . . 107.8
O1B C3B C2B . . 110.5(4)
O1B C3B C1B . 2_765 106.1(3)
C2B C3B C1B . 2_765 111.9(3)
O1B C3B H3B . . 109.4
C2B C3B H3B . . 109.4
C1B C3B H3B 2_765 . 109.4
O2B C4B O1B . . 127.6(4)
O2B C4B O3B . . 127.0(4)
O1B C4B O3B . . 105.3(3)
C10B C5B C6B . . 121.5(4)
C10B C5B O3B . . 113.0(3)
C6B C5B O3B . . 125.5(4)
C5B C6B C7B . . 117.8(4)
C5B C6B H6BA . . 121.1
C7B C6B H6BA . . 121.1
C8B C7B C6B . . 120.1(4)
C8B C7B H7BA . . 120.0
C6B C7B H7BA . . 120.0
C7B C8B C9B . . 121.2(4)
C7B C8B N1B . . 119.6(3)
C9B C8B N1B . . 119.2(4)
C10B C9B C8B . . 119.2(4)
C10B C9B H9BA . . 120.4
C8B C9B H9BA . . 120.4
C5B C10B C9B . . 120.2(3)
C5B C10B H10B . . 119.9
C9B C10B H10B . . 119.9

loop_
_geom_bond_atom_site_label_1
_geom_bond_atom_site_label_2
_geom_bond_site_symmetry_2
_geom_bond_distance
O1A C4A . 1.327(5)
O1A C3A . 1.469(4)
O2A C4A . 1.199(5)
O3A C4A . 1.352(5)
O3A C5A . 1.404(5)
O4A N1A . 1.223(4)
O5A N1A . 1.224(5)
N1A C8A . 1.475(5)
C1A C2A . 1.518(5)
C1A C3A 2_556 1.525(6)
C1A H1A1 . 0.9900
C1A H1A2 . 0.9900
C2A C3A . 1.512(6)
C2A H2A1 . 0.9900
C2A H2A2 . 0.9900
C3A C1A 2_556 1.525(6)
C3A H3A . 1.0000
C5A C6A . 1.365(6)
C5A C10A . 1.379(6)
C6A C7A . 1.379(6)
C6A H6AA . 0.9500
C7A C8A . 1.373(5)
C7A H7AA . 0.9500
C8A C9A . 1.358(6)
C9A C10A . 1.381(6)
C9A H9AA . 0.9500
C10A H10A . 0.9500
O1B C4B . 1.328(5)
O1B C3B . 1.472(5)
O2B C4B . 1.184(5)
O3B C4B . 1.352(5)
O3B C5B . 1.398(5)
O4B N1B . 1.236(4)
O5B N1B . 1.222(5)
N1B C8B . 1.463(5)
C1B C3B 2_765 1.507(5)
C1B C2B . 1.535(5)
C1B H1B1 . 0.9900
C1B H1B2 . 0.9900
C2B C3B . 1.503(6)
C2B H2B1 . 0.9900
C2B H2B2 . 0.9900
C3B C1B 2_765 1.507(5)
C3B H3B . 1.0000
C5B C10B . 1.370(5)
C5B C6B . 1.388(5)
C6B C7B . 1.395(6)
C6B H6BA . 0.9500
C7B C8B . 1.373(6)
C7B H7BA . 0.9500
C8B C9B . 1.375(5)
C9B C10B . 1.372(5)
C9B H9BA . 0.9500
C10B H10B . 0.9500

loop_
_geom_hbond_atom_site_label_D
_geom_hbond_atom_site_label_H
_geom_hbond_atom_site_label_A
_geom_hbond_site_symmetry_A
_geom_hbond_distance_DH
_geom_hbond_distance_HA
_geom_hbond_distance_DA
_geom_hbond_angle_DHA
C10A H10A O5A 1_455 0.95 2.32 3.205(6) 155
C6B H6BA O2B . 0.95 2.24 2.812(5) 118
C9B H9BA O2A 1_565 0.95 2.48 3.184(5) 131
